data_4332045
loop_
_publ_author_name
'Evans, William J.'
'Rego, Daniel B.'
'Ziller, Joseph W.'

_publ_section_title
;
 Lanthanum and Alkali Metal Coordination Chemistry of the
 Bis(dimethylphenylsilyl)amide Ligand
;
_journal_issue 8
_journal_name_full 'Inorganic Chemistry'
_journal_page_first 3437
_journal_page_last 3443
_journal_paper_doi 10.1021/ic052091c
_journal_volume 45
_journal_year 2006
_chemical_formula_sum 'C40 H60 N2 Na2 O2 Si4'
_chemical_formula_weight 759.24
_chemical_name_systematic
; 
 ? 
;
_space_group_IT_number 14
_symmetry_cell_setting monoclinic
_symmetry_space_group_name_Hall '-P 2ybc'
_symmetry_space_group_name_H-M 'P 1 21/c 1'
_atom_sites_solution_hydrogens geom
_atom_sites_solution_primary direct
_atom_sites_solution_secondary difmap
_audit_creation_method SHELXTL
_cell_angle_alpha 90.00
_cell_angle_beta 103.521(3)
_cell_angle_gamma 90.00
_cell_formula_units_Z 4
_cell_length_a 11.143(2)
_cell_length_b 22.300(4)
_cell_length_c 18.258(3)
_cell_measurement_temperature 163(2)
_cell_volume 4411.2(13)
_computing_cell_refinement 'Bruker SMART/SAINT'
_computing_data_collection 'Bruker SMART'
_computing_data_reduction 'Bruker SAINT'
_computing_molecular_graphics 'Bruker SHELXTL'
_computing_publication_material 'Bruker SHELXTL'
_computing_structure_refinement 'Bruker SHELXTL'
_computing_structure_solution 'Bruker SHELXTL'
_diffrn_ambient_temperature 163(2)
_diffrn_measured_fraction_theta_full 0.997
_diffrn_measured_fraction_theta_max 0.997
_diffrn_measurement_device_type 'CCD area detector'
_diffrn_measurement_method 'phi and omega scans'
_diffrn_radiation_monochromator graphite
_diffrn_radiation_source 'normal-focus sealed tube'
_diffrn_radiation_type MoK\a
_diffrn_radiation_wavelength 0.71073
_diffrn_reflns_av_R_equivalents 0.0855
_diffrn_reflns_av_sigmaI/netI 0.0791
_diffrn_reflns_limit_h_max 13
_diffrn_reflns_limit_h_min -13
_diffrn_reflns_limit_k_max 27
_diffrn_reflns_limit_k_min -27
_diffrn_reflns_limit_l_max 22
_diffrn_reflns_limit_l_min -22
_diffrn_reflns_number 41066
_diffrn_reflns_theta_full 26.37
_diffrn_reflns_theta_max 26.37
_diffrn_reflns_theta_min 1.47
_diffrn_standards_decay_% '< 1.0'
_diffrn_standards_interval_count 'initial 50 frames recollected'
_diffrn_standards_number '50 frames'
_exptl_absorpt_coefficient_mu 0.188
_exptl_absorpt_correction_T_max 0.9510
_exptl_absorpt_correction_T_min 0.9475
_exptl_absorpt_correction_type multi-scan
_exptl_absorpt_process_details 'Bruker SADABS'
_exptl_crystal_colour colorless
_exptl_crystal_density_diffrn 1.143
_exptl_crystal_density_meas ?
_exptl_crystal_density_method 'not measured'
_exptl_crystal_description MFP
_exptl_crystal_F_000 1632
_exptl_crystal_size_max 0.29
_exptl_crystal_size_mid 0.28
_exptl_crystal_size_min 0.27
_refine_diff_density_max 0.604
_refine_diff_density_min -0.596
_refine_diff_density_rms 0.083
_refine_ls_extinction_method none
_refine_ls_goodness_of_fit_ref 1.028
_refine_ls_hydrogen_treatment constr
_refine_ls_matrix_type full
_refine_ls_number_parameters 451
_refine_ls_number_reflns 8985
_refine_ls_number_restraints 0
_refine_ls_restrained_S_all 1.028
_refine_ls_R_factor_all 0.1337
_refine_ls_R_factor_gt 0.0634
_refine_ls_shift/su_max 0.001
_refine_ls_shift/su_mean 0.000
_refine_ls_structure_factor_coef Fsqd
_refine_ls_weighting_details 'calc w=1/[\s^2^(Fo^2^)+(0.0755P)^2^+10.2032P] where P=(Fo^2^+2Fc^2^)/3'
_refine_ls_weighting_scheme calc
_refine_ls_wR_factor_gt 0.1558
_refine_ls_wR_factor_ref 0.1994
_reflns_number_gt 5134
_reflns_number_total 8985
_reflns_threshold_expression >2sigma(I)
_cod_data_source_file ic052091csup4.cif
_cod_data_source_block dbr14
_cod_depositor_comments
;
The following automatic conversions were performed:

'_symmetry_cell_setting' value 'Monoclinic' changed to 'monoclinic'
according to /home/saulius/struct/CIF-dictionaries/cif_core.dic
dictionary named 'cif_core.dic' version 2.4.2 from 2011-04-26.

Automatic conversion script
Id: cif_fix_values 1891 2012-01-12 08:04:46Z andrius 

The following automatic conversions were performed:

'_exptl_crystal_density_meas' value 'NA' was changed to '?' - the
value is perceived as not measured.

Automatic conversion script
Id: cif_fix_values 3008 2015-01-20 13:52:24Z robertas 
;
_cod_original_cell_volume 4411.1(14)
_cod_original_sg_symbol_H-M P2(1)/c
_cod_database_code 4332045

loop_
_symmetry_equiv_pos_as_xyz
'x, y, z'
'-x, y+1/2, -z+1/2'
'-x, -y, -z'
'x, -y-1/2, z-1/2'

loop_
_atom_site_label
_atom_site_type_symbol
_atom_site_fract_x
_atom_site_fract_y
_atom_site_fract_z
_atom_site_U_iso_or_equiv
_atom_site_adp_type
_atom_site_occupancy
_atom_site_symmetry_multiplicity
_atom_site_calc_flag
_atom_site_refinement_flags
Si1 Si 0.24982(10) 0.68268(5) 0.40253(6) 0.0243(3) Uani 1 1 d .
Si2 Si 0.10562(10) 0.70894(5) 0.24329(6) 0.0263(3) Uani 1 1 d .
Si3 Si 0.49223(10) 0.51347(5) 0.30102(6) 0.0259(3) Uani 1 1 d .
Si4 Si 0.33506(10) 0.54096(5) 0.14503(6) 0.0230(3) Uani 1 1 d .
Na1 Na 0.39687(14) 0.65970(7) 0.26523(9) 0.0290(4) Uani 1 1 d .
Na2 Na 0.19778(14) 0.56387(7) 0.28065(9) 0.0297(4) Uani 1 1 d .
O1 O 0.5042(3) 0.72091(14) 0.20181(18) 0.0364(8) Uani 1 1 d .
O2 O 0.0863(3) 0.49948(14) 0.33773(17) 0.0384(8) Uani 1 1 d .
N1 N 0.2034(3) 0.66886(15) 0.30944(18) 0.0248(7) Uani 1 1 d .
N2 N 0.3923(3) 0.55447(15) 0.23746(18) 0.0237(7) Uani 1 1 d .
C1 C 0.3701(3) 0.74456(19) 0.4215(2) 0.0245(9) Uani 1 1 d .
C2 C 0.3360(4) 0.8048(2) 0.4226(3) 0.0351(11) Uani 1 1 d .
H2A H 0.2515 0.8143 0.4177 0.042 Uiso 1 1 calc R
C3 C 0.4203(4) 0.8507(2) 0.4306(3) 0.0410(12) Uani 1 1 d .
H3A H 0.3932 0.8911 0.4303 0.049 Uiso 1 1 calc R
C4 C 0.5448(4) 0.8383(2) 0.4390(2) 0.0360(11) Uani 1 1 d .
H4A H 0.6034 0.8699 0.4448 0.043 Uiso 1 1 calc R
C5 C 0.5819(4) 0.7793(2) 0.4389(3) 0.0373(11) Uani 1 1 d .
H5A H 0.6668 0.7703 0.4444 0.045 Uiso 1 1 calc R
C6 C 0.4967(4) 0.7331(2) 0.4307(2) 0.0308(10) Uani 1 1 d .
H6A H 0.5245 0.6928 0.4315 0.037 Uiso 1 1 calc R
C7 C 0.3257(4) 0.6149(2) 0.4549(3) 0.0373(11) Uani 1 1 d .
H7A H 0.3656 0.6262 0.5068 0.056 Uiso 1 1 calc R
H7B H 0.3878 0.5991 0.4298 0.056 Uiso 1 1 calc R
H7C H 0.2632 0.5841 0.4555 0.056 Uiso 1 1 calc R
C8 C 0.1261(4) 0.7048(2) 0.4521(3) 0.0362(11) Uani 1 1 d .
H8A H 0.1542 0.7392 0.4849 0.054 Uiso 1 1 calc R
H8B H 0.1089 0.6710 0.4825 0.054 Uiso 1 1 calc R
H8C H 0.0507 0.7155 0.4147 0.054 Uiso 1 1 calc R
C9 C -0.0121(3) 0.6574(2) 0.1818(2) 0.0269(9) Uani 1 1 d .
C10 C -0.0499(4) 0.6616(2) 0.1035(2) 0.0360(11) Uani 1 1 d .
H10A H -0.0104 0.6896 0.0778 0.043 Uiso 1 1 calc R
C11 C -0.1434(4) 0.6260(3) 0.0625(3) 0.0475(14) Uani 1 1 d .
H11A H -0.1669 0.6299 0.0092 0.057 Uiso 1 1 calc R
C12 C -0.2027(4) 0.5850(3) 0.0982(3) 0.0458(13) Uani 1 1 d .
H12A H -0.2673 0.5609 0.0698 0.055 Uiso 1 1 calc R
C13 C -0.1678(4) 0.5793(2) 0.1754(3) 0.0422(12) Uani 1 1 d .
H13A H -0.2076 0.5510 0.2006 0.051 Uiso 1 1 calc R
C14 C -0.0733(4) 0.6155(2) 0.2160(2) 0.0309(10) Uani 1 1 d .
H14A H -0.0499 0.6113 0.2692 0.037 Uiso 1 1 calc R
C15 C 0.0062(4) 0.7657(2) 0.2773(3) 0.0388(11) Uani 1 1 d .
H15A H 0.0059 0.8032 0.2493 0.058 Uiso 1 1 calc R
H15B H 0.0390 0.7731 0.3311 0.058 Uiso 1 1 calc R
H15C H -0.0783 0.7503 0.2690 0.058 Uiso 1 1 calc R
C16 C 0.1840(4) 0.7547(2) 0.1807(3) 0.0382(11) Uani 1 1 d .
H16A H 0.1488 0.7951 0.1748 0.057 Uiso 1 1 calc R
H16B H 0.1713 0.7354 0.1312 0.057 Uiso 1 1 calc R
H16C H 0.2727 0.7571 0.2037 0.057 Uiso 1 1 calc R
C17 C 0.6093(4) 0.56509(19) 0.3638(2) 0.0260(9) Uani 1 1 d .
C18 C 0.6439(4) 0.5590(2) 0.4424(2) 0.0341(11) Uani 1 1 d .
H18A H 0.6069 0.5283 0.4659 0.041 Uiso 1 1 calc R
C19 C 0.7305(4) 0.5965(2) 0.4867(3) 0.0404(12) Uani 1 1 d .
H19A H 0.7505 0.5920 0.5400 0.049 Uiso 1 1 calc R
C20 C 0.7878(4) 0.6403(2) 0.4538(3) 0.0374(11) Uani 1 1 d .
H20A H 0.8479 0.6658 0.4841 0.045 Uiso 1 1 calc R
C21 C 0.7570(4) 0.6469(2) 0.3761(3) 0.0367(11) Uani 1 1 d .
H21A H 0.7958 0.6770 0.3529 0.044 Uiso 1 1 calc R
C22 C 0.6689(4) 0.6094(2) 0.3325(2) 0.0302(10) Uani 1 1 d .
H22A H 0.6488 0.6144 0.2793 0.036 Uiso 1 1 calc R
C23 C 0.5895(4) 0.4563(2) 0.2648(3) 0.0379(11) Uani 1 1 d .
H23A H 0.5914 0.4188 0.2931 0.057 Uiso 1 1 calc R
H23B H 0.6737 0.4717 0.2712 0.057 Uiso 1 1 calc R
H23C H 0.5538 0.4487 0.2112 0.057 Uiso 1 1 calc R
C24 C 0.4135(4) 0.4685(2) 0.3636(3) 0.0362(11) Uani 1 1 d .
H24A H 0.4481 0.4279 0.3697 0.054 Uiso 1 1 calc R
H24B H 0.3248 0.4664 0.3407 0.054 Uiso 1 1 calc R
H24C H 0.4266 0.4879 0.4130 0.054 Uiso 1 1 calc R
C25 C 0.2071(4) 0.48273(19) 0.1300(2) 0.0260(9) Uani 1 1 d .
C26 C 0.0824(4) 0.4971(2) 0.1002(2) 0.0309(10) Uani 1 1 d .
H26A H 0.0601 0.5376 0.0882 0.037 Uiso 1 1 calc R
C27 C -0.0091(4) 0.4534(2) 0.0879(2) 0.0350(11) Uani 1 1 d .
H27A H -0.0925 0.4645 0.0675 0.042 Uiso 1 1 calc R
C28 C 0.0201(4) 0.3943(2) 0.1049(2) 0.0369(11) Uani 1 1 d .
H28A H -0.0424 0.3645 0.0952 0.044 Uiso 1 1 calc R
C29 C 0.1426(4) 0.3787(2) 0.1366(2) 0.0344(10) Uani 1 1 d .
H29A H 0.1637 0.3382 0.1500 0.041 Uiso 1 1 calc R
C30 C 0.2330(4) 0.42265(19) 0.1485(2) 0.0297(10) Uani 1 1 d .
H30A H 0.3160 0.4114 0.1700 0.036 Uiso 1 1 calc R
C31 C 0.2631(4) 0.61029(19) 0.0946(2) 0.0290(9) Uani 1 1 d .
H31A H 0.2207 0.6000 0.0429 0.044 Uiso 1 1 calc R
H31B H 0.3275 0.6400 0.0938 0.044 Uiso 1 1 calc R
H31C H 0.2035 0.6270 0.1209 0.044 Uiso 1 1 calc R
C32 C 0.4477(4) 0.5140(2) 0.0902(2) 0.0331(10) Uani 1 1 d .
H32A H 0.4126 0.4796 0.0591 0.050 Uiso 1 1 calc R
H32B H 0.5248 0.5020 0.1251 0.050 Uiso 1 1 calc R
H32C H 0.4645 0.5464 0.0577 0.050 Uiso 1 1 calc R
C33 C 0.5578(4) 0.7046(2) 0.1404(3) 0.0388(11) Uani 1 1 d .
H33A H 0.4994 0.7122 0.0914 0.047 Uiso 1 1 calc R
H33B H 0.5811 0.6616 0.1433 0.047 Uiso 1 1 calc R
C34 C 0.6705(5) 0.7439(3) 0.1496(3) 0.0608(17) Uani 1 1 d .
H34A H 0.7435 0.7245 0.1825 0.073 Uiso 1 1 calc R
H34B H 0.6887 0.7529 0.1002 0.073 Uiso 1 1 calc R
C35 C 0.6371(6) 0.7979(3) 0.1842(5) 0.086(2) Uani 1 1 d .
H35A H 0.6098 0.8293 0.1456 0.103 Uiso 1 1 calc R
H35B H 0.7089 0.8133 0.2223 0.103 Uiso 1 1 calc R
C36 C 0.5367(7) 0.7823(3) 0.2201(4) 0.072(2) Uani 1 1 d .
H36A H 0.5637 0.7873 0.2753 0.087 Uiso 1 1 calc R
H36B H 0.4646 0.8086 0.2011 0.087 Uiso 1 1 calc R
C37 C 0.0214(5) 0.5100(2) 0.3955(3) 0.0498(14) Uani 1 1 d .
H37A H -0.0175 0.5502 0.3892 0.060 Uiso 1 1 calc R
H37B H 0.0789 0.5081 0.4458 0.060 Uiso 1 1 calc R
C38 C -0.0729(6) 0.4635(4) 0.3886(4) 0.092(3) Uani 1 1 d .
H38A H -0.0636 0.4419 0.4370 0.111 Uiso 1 1 calc R
H38B H -0.1563 0.4816 0.3751 0.111 Uiso 1 1 calc R
C39 C -0.0564(6) 0.4225(3) 0.3301(5) 0.094(3) Uani 1 1 d .
H39A H -0.0398 0.3815 0.3508 0.113 Uiso 1 1 calc R
H39B H -0.1319 0.4214 0.2888 0.113 Uiso 1 1 calc R
C40 C 0.0459(5) 0.4435(2) 0.3023(3) 0.0517(14) Uani 1 1 d .
H40A H 0.1140 0.4139 0.3137 0.062 Uiso 1 1 calc R
H40B H 0.0207 0.4488 0.2470 0.062 Uiso 1 1 calc R

loop_
_atom_site_aniso_label
_atom_site_aniso_U_11
_atom_site_aniso_U_22
_atom_site_aniso_U_33
_atom_site_aniso_U_23
_atom_site_aniso_U_13
_atom_site_aniso_U_12
Si1 0.0181(5) 0.0303(7) 0.0231(6) -0.0046(5) 0.0022(4) -0.0024(5)
Si2 0.0209(6) 0.0296(7) 0.0265(6) -0.0031(5) 0.0017(5) 0.0028(5)
Si3 0.0213(6) 0.0291(7) 0.0250(6) 0.0001(5) 0.0010(5) 0.0010(5)
Si4 0.0191(5) 0.0294(6) 0.0199(6) -0.0029(5) 0.0035(4) -0.0027(5)
Na1 0.0256(8) 0.0303(9) 0.0319(9) -0.0014(7) 0.0084(7) -0.0010(7)
Na2 0.0266(8) 0.0294(9) 0.0348(9) -0.0030(7) 0.0110(7) -0.0051(7)
O1 0.0398(18) 0.0333(18) 0.0402(18) -0.0035(14) 0.0176(15) -0.0066(14)
O2 0.0429(19) 0.0396(19) 0.0367(18) -0.0079(14) 0.0176(15) -0.0134(15)
N1 0.0193(16) 0.0275(19) 0.0260(18) -0.0031(15) 0.0024(14) -0.0014(14)
N2 0.0196(16) 0.030(2) 0.0196(17) -0.0018(14) 0.0009(14) 0.0020(14)
C1 0.0195(19) 0.032(2) 0.019(2) -0.0036(17) -0.0007(16) -0.0043(17)
C2 0.021(2) 0.034(3) 0.046(3) -0.006(2) -0.001(2) -0.0029(19)
C3 0.038(3) 0.034(3) 0.047(3) -0.002(2) 0.001(2) -0.004(2)
C4 0.028(2) 0.044(3) 0.035(3) -0.004(2) 0.0051(19) -0.016(2)
C5 0.023(2) 0.047(3) 0.040(3) -0.003(2) 0.005(2) -0.004(2)
C6 0.024(2) 0.035(3) 0.033(2) -0.0037(19) 0.0043(18) 0.0002(19)
C7 0.033(2) 0.038(3) 0.038(3) 0.002(2) 0.002(2) -0.002(2)
C8 0.029(2) 0.049(3) 0.033(2) -0.007(2) 0.013(2) -0.009(2)
C9 0.0170(19) 0.039(3) 0.023(2) -0.0014(18) 0.0010(16) 0.0066(18)
C10 0.020(2) 0.059(3) 0.028(2) 0.001(2) 0.0023(18) 0.007(2)
C11 0.022(2) 0.089(4) 0.028(3) -0.014(3) -0.001(2) 0.008(3)
C12 0.019(2) 0.071(4) 0.042(3) -0.027(3) -0.004(2) 0.000(2)
C13 0.025(2) 0.050(3) 0.050(3) -0.007(2) 0.007(2) -0.007(2)
C14 0.022(2) 0.043(3) 0.025(2) -0.0045(19) -0.0003(18) -0.0001(19)
C15 0.035(2) 0.036(3) 0.041(3) -0.008(2) -0.001(2) 0.011(2)
C16 0.037(3) 0.035(3) 0.041(3) 0.006(2) 0.005(2) 0.000(2)
C17 0.0188(19) 0.029(2) 0.028(2) 0.0025(18) 0.0015(17) 0.0047(17)
C18 0.024(2) 0.046(3) 0.030(2) 0.008(2) 0.0016(18) -0.001(2)
C19 0.024(2) 0.066(4) 0.027(2) -0.001(2) -0.0051(19) -0.005(2)
C20 0.021(2) 0.052(3) 0.034(3) -0.010(2) -0.0043(19) -0.003(2)
C21 0.024(2) 0.042(3) 0.046(3) -0.002(2) 0.010(2) -0.005(2)
C22 0.022(2) 0.040(3) 0.027(2) 0.0004(19) 0.0024(18) 0.0013(19)
C23 0.032(2) 0.034(3) 0.045(3) -0.001(2) 0.003(2) 0.010(2)
C24 0.037(3) 0.035(3) 0.032(2) 0.006(2) 0.000(2) -0.005(2)
C25 0.026(2) 0.034(2) 0.019(2) -0.0009(17) 0.0045(17) -0.0060(18)
C26 0.028(2) 0.037(3) 0.025(2) 0.0021(19) 0.0023(18) -0.0041(19)
C27 0.026(2) 0.050(3) 0.026(2) 0.002(2) 0.0006(18) -0.010(2)
C28 0.041(3) 0.045(3) 0.023(2) -0.004(2) 0.006(2) -0.022(2)
C29 0.042(3) 0.034(3) 0.027(2) -0.0001(19) 0.007(2) -0.010(2)
C30 0.031(2) 0.034(3) 0.025(2) -0.0037(19) 0.0063(18) -0.0046(19)
C31 0.026(2) 0.033(2) 0.026(2) -0.0013(18) 0.0003(18) -0.0050(18)
C32 0.035(2) 0.035(3) 0.032(2) -0.004(2) 0.014(2) -0.006(2)
C33 0.033(2) 0.047(3) 0.037(3) -0.008(2) 0.010(2) -0.008(2)
C34 0.040(3) 0.091(5) 0.054(3) -0.021(3) 0.016(3) -0.032(3)
C35 0.048(4) 0.045(4) 0.168(8) -0.014(4) 0.033(4) -0.019(3)
C36 0.099(5) 0.040(3) 0.093(5) -0.023(3) 0.052(4) -0.021(3)
C37 0.064(4) 0.051(3) 0.042(3) -0.005(2) 0.028(3) -0.003(3)
C38 0.062(4) 0.148(7) 0.081(5) -0.053(5) 0.045(4) -0.057(5)
C39 0.064(4) 0.070(5) 0.166(8) -0.048(5) 0.061(5) -0.035(4)
C40 0.062(3) 0.051(3) 0.048(3) -0.016(3) 0.023(3) -0.021(3)

loop_
_atom_type_symbol
_atom_type_description
_atom_type_scat_dispersion_real
_atom_type_scat_dispersion_imag
_atom_type_scat_source
C C 0.0033 0.0016 'International Tables Vol C Tables 4.2.6.8 and 6.1.1.4'
H H 0.0000 0.0000 'International Tables Vol C Tables 4.2.6.8 and 6.1.1.4'
N N 0.0061 0.0033 'International Tables Vol C Tables 4.2.6.8 and 6.1.1.4'
O O 0.0106 0.0060 'International Tables Vol C Tables 4.2.6.8 and 6.1.1.4'
Na Na 0.0362 0.0249 'International Tables Vol C Tables 4.2.6.8 and 6.1.1.4'
Si Si 0.0817 0.0704 'International Tables Vol C Tables 4.2.6.8 and 6.1.1.4'

loop_
_geom_angle_atom_site_label_1
_geom_angle_atom_site_label_2
_geom_angle_atom_site_label_3
_geom_angle
N1 Si1 C7 111.2(2)
N1 Si1 C8 116.48(19)
C7 Si1 C8 105.0(2)
N1 Si1 C1 110.73(17)
C7 Si1 C1 106.1(2)
C8 Si1 C1 106.72(19)
N1 Si2 C15 117.0(2)
N1 Si2 C16 114.03(19)
C15 Si2 C16 103.2(2)
N1 Si2 C9 110.13(18)
C15 Si2 C9 102.9(2)
C16 Si2 C9 108.8(2)
N2 Si3 C24 112.41(19)
N2 Si3 C23 117.85(19)
C24 Si3 C23 103.9(2)
N2 Si3 C17 109.68(18)
C24 Si3 C17 107.8(2)
C23 Si3 C17 104.47(19)
N2 Si4 C32 116.57(19)
N2 Si4 C31 111.17(18)
C32 Si4 C31 105.3(2)
N2 Si4 C25 111.24(17)
C32 Si4 C25 106.06(19)
C31 Si4 C25 105.74(19)
O1 Na1 N2 117.54(12)
O1 Na1 N1 135.17(13)
N2 Na1 N1 99.91(12)
O2 Na2 N1 119.94(13)
O2 Na2 N2 134.03(13)
N1 Na2 N2 99.92(12)
C36 O1 C33 107.2(4)
C36 O1 Na1 125.6(3)
C33 O1 Na1 127.1(3)
C40 O2 C37 108.5(4)
C40 O2 Na2 119.1(3)
C37 O2 Na2 130.6(3)
Si2 N1 Si1 128.4(2)
Si2 N1 Na2 112.47(17)
Si1 N1 Na2 112.71(17)
Si2 N1 Na1 106.04(16)
Si1 N1 Na1 104.95(15)
Na2 N1 Na1 80.12(11)
Si3 N2 Si4 129.0(2)
Si3 N2 Na1 114.13(17)
Si4 N2 Na1 111.76(17)
Si3 N2 Na2 108.28(16)
Si4 N2 Na2 100.30(15)
Na1 N2 Na2 80.05(11)
C2 C1 C6 116.2(4)
C2 C1 Si1 121.2(3)
C6 C1 Si1 122.4(3)
C3 C2 C1 122.5(4)
C2 C3 C4 120.3(5)
C5 C4 C3 118.8(4)
C4 C5 C6 120.8(4)
C5 C6 C1 121.4(4)
C14 C9 C10 116.4(4)
C14 C9 Si2 119.0(3)
C10 C9 Si2 124.4(3)
C11 C10 C9 121.7(5)
C12 C11 C10 120.5(5)
C13 C12 C11 119.6(4)
C12 C13 C14 119.2(5)
C9 C14 C13 122.6(4)
C22 C17 C18 116.7(4)
C22 C17 Si3 120.5(3)
C18 C17 Si3 122.8(3)
C19 C18 C17 121.7(4)
C20 C19 C18 120.3(4)
C19 C20 C21 119.4(4)
C20 C21 C22 119.7(4)
C17 C22 C21 122.3(4)
C30 C25 C26 116.2(4)
C30 C25 Si4 121.0(3)
C26 C25 Si4 122.8(3)
C27 C26 C25 121.6(4)
C28 C27 C26 120.6(4)
C27 C28 C29 119.3(4)
C30 C29 C28 119.5(4)
C29 C30 C25 122.7(4)
O1 C33 C34 104.6(4)
C35 C34 C33 103.9(5)
C34 C35 C36 107.3(5)
O1 C36 C35 107.5(5)
O2 C37 C38 107.3(4)
C39 C38 C37 107.3(5)
C40 C39 C38 107.7(5)
O2 C40 C39 108.5(4)

loop_
_geom_bond_atom_site_label_1
_geom_bond_atom_site_label_2
_geom_bond_distance
Si1 N1 1.685(3)
Si1 C7 1.881(5)
Si1 C8 1.883(4)
Si1 C1 1.898(4)
Si2 N1 1.682(3)
Si2 C15 1.880(4)
Si2 C16 1.891(5)
Si2 C9 1.902(4)
Si3 N2 1.679(3)
Si3 C24 1.884(4)
Si3 C23 1.890(4)
Si3 C17 1.909(4)
Si4 N2 1.686(3)
Si4 C32 1.878(4)
Si4 C31 1.880(4)
Si4 C25 1.901(4)
Na1 O1 2.298(3)
Na1 N2 2.399(4)
Na1 N1 2.481(4)
Na2 O2 2.302(3)
Na2 N1 2.397(4)
Na2 N2 2.483(3)
O1 C36 1.435(6)
O1 C33 1.436(5)
O2 C40 1.429(6)
O2 C37 1.431(5)
C1 C2 1.397(6)
C1 C6 1.404(6)
C2 C3 1.374(6)
C3 C4 1.387(6)
C4 C5 1.380(7)
C5 C6 1.386(6)
C9 C14 1.388(6)
C9 C10 1.396(6)
C10 C11 1.381(7)
C11 C12 1.379(8)
C12 C13 1.377(7)
C13 C14 1.395(6)
C17 C22 1.387(6)
C17 C18 1.403(6)
C18 C19 1.386(6)
C19 C20 1.380(7)
C20 C21 1.387(6)
C21 C22 1.390(6)
C25 C30 1.395(6)
C25 C26 1.405(6)
C26 C27 1.389(6)
C27 C28 1.375(7)
C28 C29 1.396(7)
C29 C30 1.387(6)
C33 C34 1.509(6)
C34 C35 1.448(8)
C35 C36 1.465(8)
C37 C38 1.461(8)
C38 C39 1.450(9)
C39 C40 1.431(7)

loop_
_geom_torsion_atom_site_label_1
_geom_torsion_atom_site_label_2
_geom_torsion_atom_site_label_3
_geom_torsion_atom_site_label_4
_geom_torsion
N2 Na1 O1 C36 -167.8(4)
N1 Na1 O1 C36 49.0(5)
N2 Na1 O1 C33 7.9(4)
N1 Na1 O1 C33 -135.2(3)
N1 Na2 O2 C40 157.4(3)
N2 Na2 O2 C40 -56.2(4)
N1 Na2 O2 C37 -5.3(5)
N2 Na2 O2 C37 141.1(4)
C15 Si2 N1 Si1 -15.8(3)
C16 Si2 N1 Si1 104.7(3)
C9 Si2 N1 Si1 -132.7(2)
C15 Si2 N1 Na2 133.7(2)
C16 Si2 N1 Na2 -105.8(2)
C9 Si2 N1 Na2 16.8(2)
C15 Si2 N1 Na1 -140.6(2)
C16 Si2 N1 Na1 -20.1(2)
C9 Si2 N1 Na1 102.49(18)
C7 Si1 N1 Si2 165.3(2)
C8 Si1 N1 Si2 45.1(3)
C1 Si1 N1 Si2 -77.0(3)
C7 Si1 N1 Na2 15.8(2)
C8 Si1 N1 Na2 -104.3(2)
C1 Si1 N1 Na2 133.54(18)
C7 Si1 N1 Na1 -69.5(2)
C8 Si1 N1 Na1 170.33(19)
C1 Si1 N1 Na1 48.2(2)
O2 Na2 N1 Si2 -99.94(19)
N2 Na2 N1 Si2 103.86(17)
O2 Na2 N1 Si1 54.5(2)
N2 Na2 N1 Si1 -101.70(17)
O2 Na2 N1 Na1 156.67(13)
N2 Na2 N1 Na1 0.48(12)
O1 Na1 N1 Si2 36.1(3)
N2 Na1 N1 Si2 -111.21(17)
O1 Na1 N1 Si1 -102.1(2)
N2 Na1 N1 Si1 110.55(17)
O1 Na1 N1 Na2 146.82(16)
N2 Na1 N1 Na2 -0.49(12)
C24 Si3 N2 Si4 -102.2(3)
C23 Si3 N2 Si4 18.6(3)
C17 Si3 N2 Si4 137.9(2)
C24 Si3 N2 Na1 105.5(2)
C23 Si3 N2 Na1 -133.7(2)
C17 Si3 N2 Na1 -14.4(2)
C24 Si3 N2 Na2 18.5(2)
C23 Si3 N2 Na2 139.3(2)
C17 Si3 N2 Na2 -101.46(18)
C32 Si4 N2 Si3 -43.4(3)
C31 Si4 N2 Si3 -164.1(2)
C25 Si4 N2 Si3 78.4(3)
C32 Si4 N2 Na1 109.4(2)
C31 Si4 N2 Na1 -11.3(2)
C25 Si4 N2 Na1 -128.82(18)
C32 Si4 N2 Na2 -167.27(17)
C31 Si4 N2 Na2 72.05(19)
C25 Si4 N2 Na2 -45.5(2)
O1 Na1 N2 Si3 100.22(19)
N1 Na1 N2 Si3 -105.21(18)
O1 Na1 N2 Si4 -56.9(2)
N1 Na1 N2 Si4 97.68(17)
O1 Na1 N2 Na2 -154.09(12)
N1 Na1 N2 Na2 0.48(12)
O2 Na2 N2 Si3 -39.1(3)
N1 Na2 N2 Si3 111.79(17)
O2 Na2 N2 Si4 98.1(2)
N1 Na2 N2 Si4 -111.02(16)
O2 Na2 N2 Na1 -151.39(15)
N1 Na2 N2 Na1 -0.49(12)
N1 Si1 C1 C2 89.1(4)
C7 Si1 C1 C2 -150.2(4)
C8 Si1 C1 C2 -38.6(4)
N1 Si1 C1 C6 -87.2(4)
C7 Si1 C1 C6 33.6(4)
C8 Si1 C1 C6 145.1(3)
C6 C1 C2 C3 1.5(7)
Si1 C1 C2 C3 -175.0(4)
C1 C2 C3 C4 -1.0(7)
C2 C3 C4 C5 0.3(7)
C3 C4 C5 C6 -0.3(7)
C4 C5 C6 C1 0.8(7)
C2 C1 C6 C5 -1.4(6)
Si1 C1 C6 C5 175.0(3)
N1 Si2 C9 C14 48.5(4)
C15 Si2 C9 C14 -76.9(4)
C16 Si2 C9 C14 174.2(3)
N1 Si2 C9 C10 -137.0(4)
C15 Si2 C9 C10 97.6(4)
C16 Si2 C9 C10 -11.3(4)
C14 C9 C10 C11 0.2(6)
Si2 C9 C10 C11 -174.5(4)
C9 C10 C11 C12 0.1(7)
C10 C11 C12 C13 -0.4(7)
C11 C12 C13 C14 0.4(7)
C10 C9 C14 C13 -0.1(6)
Si2 C9 C14 C13 174.8(3)
C12 C13 C14 C9 -0.2(7)
N2 Si3 C17 C22 -48.2(4)
C24 Si3 C17 C22 -170.9(3)
C23 Si3 C17 C22 79.0(4)
N2 Si3 C17 C18 134.7(3)
C24 Si3 C17 C18 12.0(4)
C23 Si3 C17 C18 -98.1(4)
C22 C17 C18 C19 1.8(6)
Si3 C17 C18 C19 179.0(3)
C17 C18 C19 C20 -1.7(7)
C18 C19 C20 C21 0.7(7)
C19 C20 C21 C22 0.0(7)
C18 C17 C22 C21 -1.1(6)
Si3 C17 C22 C21 -178.4(3)
C20 C21 C22 C17 0.2(7)
N2 Si4 C25 C30 -70.6(4)
C32 Si4 C25 C30 57.1(4)
C31 Si4 C25 C30 168.6(3)
N2 Si4 C25 C26 109.3(3)
C32 Si4 C25 C26 -123.0(4)
C31 Si4 C25 C26 -11.5(4)
C30 C25 C26 C27 -1.8(6)
Si4 C25 C26 C27 178.3(3)
C25 C26 C27 C28 0.2(7)
C26 C27 C28 C29 1.7(7)
C27 C28 C29 C30 -1.8(6)
C28 C29 C30 C25 0.1(6)
C26 C25 C30 C29 1.7(6)
Si4 C25 C30 C29 -178.4(3)
C36 O1 C33 C34 28.4(6)
Na1 O1 C33 C34 -148.0(4)
O1 C33 C34 C35 -30.5(6)
C33 C34 C35 C36 21.3(8)
C33 O1 C36 C35 -15.4(7)
Na1 O1 C36 C35 161.0(4)
C34 C35 C36 O1 -4.5(9)
C40 O2 C37 C38 -7.7(7)
Na2 O2 C37 C38 156.4(4)
O2 C37 C38 C39 4.5(8)
C37 C38 C39 C40 0.3(10)
C37 O2 C40 C39 7.9(7)
Na2 O2 C40 C39 -158.2(5)
C38 C39 C40 O2 -5.0(9)
